data_4346377
loop_
_publ_author_name
'Guo, Ying'
'Yang, Xiu-Long'
'Wei, Rong-Jia'
'Zheng, Lan-Sun'
'Tao, Jun'

_publ_section_title
;
 Spin Transition and Structural Transformation in a Mononuclear Cobalt(II)
 Complex.
;
_journal_issue 16
_journal_name_full 'Inorganic chemistry'
_journal_page_first 7670
_journal_page_last 7672
_journal_paper_doi 10.1021/acs.inorgchem.5b01344
_journal_volume 54
_journal_year 2015
_chemical_formula_sum 'C42 H36 Co F12 N8 O2 P2'
_chemical_formula_weight 1033.66
_space_group_IT_number 14
_space_group_name_Hall '-P 2ybc'
_space_group_name_H-M_alt 'P 1 21/c 1'
_symmetry_cell_setting monoclinic
_symmetry_space_group_name_H-M 'P 1 21/c 1'
_atom_sites_solution_hydrogens geom
_atom_sites_solution_primary direct
_atom_sites_solution_secondary difmap
_audit_creation_method SHELXL-97
_cell_angle_alpha 90.00
_cell_angle_beta 93.208(3)
_cell_angle_gamma 90.00
_cell_formula_units_Z 4
_cell_length_a 18.1455(6)
_cell_length_b 26.7653(9)
_cell_length_c 8.6418(3)
_cell_measurement_reflns_used 5930
_cell_measurement_temperature 100(2)
_cell_measurement_theta_max 62.7800
_cell_measurement_theta_min 4.1050
_cell_volume 4190.5(2)
_computing_cell_refinement
;
CrysAlisPro, Agilent Technologies,
Version 1.171.37.35 (release 13-08-2014 CrysAlis171 .NET)
(compiled Aug 13 2014,18:06:01)
;
_computing_data_collection
;
CrysAlisPro, Agilent Technologies,
Version 1.171.37.35 (release 13-08-2014 CrysAlis171 .NET)
(compiled Aug 13 2014,18:06:01)
;
_computing_data_reduction
;
CrysAlisPro, Agilent Technologies,
Version 1.171.37.35 (release 13-08-2014 CrysAlis171 .NET)
(compiled Aug 13 2014,18:06:01)
;
_computing_structure_refinement 'SHELXL-97 (Sheldrick, 1997)'
_computing_structure_solution 'SHELXS-97 (Sheldrick, 1990)'
_diffrn_ambient_temperature 100(2)
_diffrn_detector_area_resol_mean 10.4741
_diffrn_measured_fraction_theta_full 0.977
_diffrn_measured_fraction_theta_max 0.977
_diffrn_measurement_device_type 'SuperNova, Dual, Cu at zero, Atlas'
_diffrn_measurement_method '\w scans'
_diffrn_radiation_monochromator graphite
_diffrn_radiation_source 'fine-focus sealed tube'
_diffrn_radiation_type CuK\a
_diffrn_radiation_wavelength 1.54178
_diffrn_reflns_av_R_equivalents 0.0391
_diffrn_reflns_av_sigmaI/netI 0.0501
_diffrn_reflns_limit_h_max 20
_diffrn_reflns_limit_h_min -17
_diffrn_reflns_limit_k_max 30
_diffrn_reflns_limit_k_min -28
_diffrn_reflns_limit_l_max 9
_diffrn_reflns_limit_l_min -7
_diffrn_reflns_number 13422
_diffrn_reflns_theta_full 62.77
_diffrn_reflns_theta_max 62.77
_diffrn_reflns_theta_min 4.11
_exptl_absorpt_coefficient_mu 4.861
_exptl_absorpt_correction_T_max 1.00000
_exptl_absorpt_correction_T_min 0.42404
_exptl_absorpt_correction_type multi-scan
_exptl_absorpt_process_details
;
CrysAlisPro, Agilent Technologies,
Version 1.171.37.35 (release 13-08-2014 CrysAlis171 .NET)
(compiled Aug 13 2014,18:06:01)
Empirical absorption correction using spherical harmonics,
 implemented in SCALE3 ABSPACK scaling algorithm.
;
_exptl_crystal_colour red
_exptl_crystal_density_diffrn 1.638
_exptl_crystal_density_method 'not measured'
_exptl_crystal_description block
_exptl_crystal_F_000 2100
_refine_diff_density_max 0.952
_refine_diff_density_min -0.571
_refine_diff_density_rms 0.112
_refine_ls_extinction_method none
_refine_ls_goodness_of_fit_ref 1.132
_refine_ls_hydrogen_treatment mixed
_refine_ls_matrix_type full
_refine_ls_number_parameters 604
_refine_ls_number_reflns 6557
_refine_ls_number_restraints 0
_refine_ls_restrained_S_all 1.132
_refine_ls_R_factor_all 0.0956
_refine_ls_R_factor_gt 0.0800
_refine_ls_shift/su_max 0.000
_refine_ls_shift/su_mean 0.000
_refine_ls_structure_factor_coef Fsqd
_refine_ls_weighting_details 'calc w=1/[\s^2^(Fo^2^)+(0.0898P)^2^+18.1703P] where P=(Fo^2^+2Fc^2^)/3'
_refine_ls_weighting_scheme calc
_refine_ls_wR_factor_gt 0.2014
_refine_ls_wR_factor_ref 0.2098
_reflns_number_gt 5523
_reflns_number_total 6557
_reflns_threshold_expression >2sigma(I)
_cod_data_source_file ic5b01344_si_002.cif
_cod_data_source_block complex2at100K
_cod_depositor_comments
;
The following automatic conversions were performed:

data item '_symmetry_cell_setting' value 'Monoclinic' was changed to
'monoclinic' in accordance with the
/home/saulius/struct/COD-crude-data/automatic-downloads/DataCite-retrospective/ACS/depositions/lib/dictionaries/cif_core.dic
dictionary named 'cif_core.dic' version 2.4.2 last updated on
2011-04-26.

Automatic conversion script
Id: cif_fix_values 6909 2019-04-08 15:41:33Z antanas 
;
_cod_original_sg_symbol_H-M P21/c
_cod_database_code 4346377

loop_
_symmetry_equiv_pos_as_xyz
'x, y, z'
'-x, y+1/2, -z+1/2'
'-x, -y, -z'
'x, -y-1/2, z-1/2'

loop_
_atom_site_label
_atom_site_type_symbol
_atom_site_fract_x
_atom_site_fract_y
_atom_site_fract_z
_atom_site_U_iso_or_equiv
_atom_site_adp_type
_atom_site_occupancy
_atom_site_symmetry_multiplicity
_atom_site_calc_flag
_atom_site_refinement_flags
Co1 Co 0.75180(4) 0.02247(3) 1.00708(10) 0.0153(3) Uani 1 1 d .
N1 N 0.7997(2) 0.00684(17) 0.7898(5) 0.0201(10) Uani 1 1 d .
N2 N 0.7581(2) -0.04988(18) 1.0110(5) 0.0185(10) Uani 1 1 d .
N3 N 0.7077(2) 0.00588(17) 1.2265(5) 0.0204(10) Uani 1 1 d .
N4 N 0.7733(3) -0.31432(19) 1.0179(6) 0.0274(12) Uani 1 1 d .
C1 C 0.8208(3) 0.0392(2) 0.6823(6) 0.0201(12) Uani 1 1 d .
H1A H 0.8158 0.0740 0.7013 0.024 Uiso 1 1 calc R
C2 C 0.8497(3) 0.0242(2) 0.5448(7) 0.0226(13) Uani 1 1 d .
H2A H 0.8649 0.0481 0.4720 0.027 Uiso 1 1 calc R
C3 C 0.8557(3) -0.0264(2) 0.5156(7) 0.0218(13) Uani 1 1 d .
H3A H 0.8750 -0.0377 0.4218 0.026 Uiso 1 1 calc R
C4 C 0.8333(3) -0.0608(2) 0.6248(6) 0.0182(12) Uani 1 1 d .
H4A H 0.8360 -0.0957 0.6064 0.022 Uiso 1 1 calc R
C5 C 0.8068(3) -0.0423(2) 0.7618(6) 0.0172(12) Uani 1 1 d .
C6 C 0.7840(3) -0.0753(2) 0.8886(6) 0.0159(11) Uani 1 1 d .
C7 C 0.7880(3) -0.1264(2) 0.8884(6) 0.0178(12) Uani 1 1 d .
H7A H 0.8064 -0.1434 0.8021 0.021 Uiso 1 1 calc R
C8 C 0.7648(3) -0.1536(2) 1.0158(6) 0.0195(12) Uani 1 1 d .
C9 C 0.7383(3) -0.1271(2) 1.1403(6) 0.0181(12) Uani 1 1 d .
H9A H 0.7225 -0.1443 1.2287 0.022 Uiso 1 1 calc R
C10 C 0.7354(3) -0.0761(2) 1.1338(6) 0.0173(12) Uani 1 1 d .
C11 C 0.7075(3) -0.0436(2) 1.2579(6) 0.0175(12) Uani 1 1 d .
C12 C 0.6809(3) -0.0629(2) 1.3939(6) 0.0210(12) Uani 1 1 d .
H12A H 0.6815 -0.0978 1.4140 0.025 Uiso 1 1 calc R
C13 C 0.6531(3) -0.0291(2) 1.4997(7) 0.0236(13) Uani 1 1 d .
H13A H 0.6336 -0.0410 1.5927 0.028 Uiso 1 1 calc R
C14 C 0.6541(3) 0.0210(2) 1.4687(7) 0.0260(14) Uani 1 1 d .
H14A H 0.6361 0.0443 1.5405 0.031 Uiso 1 1 calc R
C15 C 0.6818(3) 0.0374(2) 1.3310(7) 0.0241(13) Uani 1 1 d .
H15A H 0.6824 0.0722 1.3101 0.029 Uiso 1 1 calc R
C16 C 0.7194(3) -0.2888(2) 1.0832(7) 0.0261(13) Uani 1 1 d .
H16A H 0.6823 -0.3074 1.1311 0.031 Uiso 1 1 calc R
C17 C 0.7144(3) -0.2375(2) 1.0851(7) 0.0251(13) Uani 1 1 d .
H17A H 0.6745 -0.2216 1.1323 0.030 Uiso 1 1 calc R
C18 C 0.7679(3) -0.2093(2) 1.0178(6) 0.0199(12) Uani 1 1 d .
C19 C 0.8248(3) -0.2354(2) 0.9504(7) 0.0241(13) Uani 1 1 d .
H19A H 0.8632 -0.2177 0.9037 0.029 Uiso 1 1 calc R
C20 C 0.8247(3) -0.2866(2) 0.9526(8) 0.0308(15) Uani 1 1 d .
H20A H 0.8634 -0.3035 0.9047 0.037 Uiso 1 1 calc R
N5 N 0.6494(3) 0.02899(17) 0.9116(5) 0.0212(11) Uani 1 1 d .
N6 N 0.7434(2) 0.09236(18) 1.0049(5) 0.0186(10) Uani 1 1 d .
N7 N 0.8518(2) 0.04039(17) 1.1038(5) 0.0172(10) Uani 1 1 d .
N8 N 0.7139(3) 0.3558(2) 1.0201(7) 0.0411(15) Uani 1 1 d .
C21 C 0.6013(3) -0.0082(2) 0.8721(7) 0.0234(13) Uani 1 1 d .
H21A H 0.6163 -0.0418 0.8898 0.028 Uiso 1 1 calc R
C22 C 0.5313(3) 0.0009(2) 0.8071(7) 0.0284(14) Uani 1 1 d .
H22A H 0.4984 -0.0260 0.7840 0.034 Uiso 1 1 calc R
C23 C 0.5100(3) 0.0488(3) 0.7764(7) 0.0303(15) Uani 1 1 d .
H23A H 0.4628 0.0555 0.7277 0.036 Uiso 1 1 calc R
C24 C 0.5587(3) 0.0883(2) 0.8179(7) 0.0265(14) Uani 1 1 d .
H24A H 0.5447 0.1221 0.7998 0.032 Uiso 1 1 calc R
C25 C 0.6269(3) 0.0765(2) 0.8853(7) 0.0216(12) Uani 1 1 d .
C26 C 0.6812(3) 0.1142(2) 0.9432(6) 0.0196(12) Uani 1 1 d .
C27 C 0.6732(3) 0.1652(2) 0.9436(7) 0.0216(13) Uani 1 1 d .
H27A H 0.6292 0.1799 0.8995 0.026 Uiso 1 1 calc R
C28 C 0.7300(3) 0.1957(2) 1.0091(7) 0.0227(13) Uani 1 1 d .
C29 C 0.7934(3) 0.1716(2) 1.0754(7) 0.0202(12) Uani 1 1 d .
H29A H 0.8325 0.1908 1.1229 0.024 Uiso 1 1 calc R
C30 C 0.7986(3) 0.1208(2) 1.0713(7) 0.0200(12) Uani 1 1 d .
C31 C 0.8611(3) 0.0900(2) 1.1312(6) 0.0188(12) Uani 1 1 d .
C32 C 0.9242(3) 0.1097(2) 1.2057(7) 0.0246(13) Uani 1 1 d .
H32A H 0.9288 0.1446 1.2249 0.030 Uiso 1 1 calc R
C33 C 0.9799(3) 0.0773(2) 1.2506(7) 0.0281(14) Uani 1 1 d .
H33A H 1.0235 0.0897 1.3032 0.034 Uiso 1 1 calc R
C34 C 0.9733(3) 0.0272(2) 1.2205(7) 0.0254(13) Uani 1 1 d .
H34A H 1.0124 0.0049 1.2496 0.030 Uiso 1 1 calc R
C35 C 0.9083(3) 0.0096(2) 1.1463(7) 0.0210(12) Uani 1 1 d .
H35A H 0.9036 -0.0251 1.1250 0.025 Uiso 1 1 calc R
C36 C 0.7784(4) 0.3321(3) 1.0186(9) 0.0440(18) Uani 1 1 d .
H36A H 0.8219 0.3519 1.0208 0.053 Uiso 1 1 calc R
C37 C 0.7866(4) 0.2811(2) 1.0140(8) 0.0357(16) Uani 1 1 d .
H37A H 0.8343 0.2665 1.0125 0.043 Uiso 1 1 calc R
C38 C 0.7237(3) 0.2509(2) 1.0115(7) 0.0216(13) Uani 1 1 d .
C39 C 0.6559(4) 0.2754(2) 1.0108(8) 0.0358(16) Uani 1 1 d .
H39A H 0.6113 0.2568 1.0074 0.043 Uiso 1 1 calc R
C40 C 0.6539(4) 0.3267(3) 1.0152(9) 0.0407(17) Uani 1 1 d .
H40A H 0.6070 0.3425 1.0146 0.049 Uiso 1 1 calc R
O1 O 0.5650(3) -0.15219(19) 1.3706(7) 0.0535(14) Uani 1 1 d .
H1 H 0.5532 -0.1524 1.4644 0.064 Uiso 1 1 d R
C41 C 0.5465(5) -0.1996(3) 1.3181(11) 0.058(2) Uani 1 1 d .
H41A H 0.5458 -0.2002 1.2046 0.087 Uiso 1 1 calc R
H41B H 0.4976 -0.2085 1.3519 0.087 Uiso 1 1 calc R
H41C H 0.5831 -0.2236 1.3604 0.087 Uiso 1 1 calc R
O2 O 1.0731(3) -0.2666(2) 1.2155(7) 0.0546(15) Uani 1 1 d .
H2 H 1.0602 -0.2399 1.2595 0.066 Uiso 1 1 d R
C42 C 1.0114(6) -0.2782(3) 1.1156(11) 0.078(3) Uani 1 1 d .
H42A H 1.0031 -0.3144 1.1159 0.117 Uiso 1 1 calc R
H42B H 1.0205 -0.2672 1.0102 0.117 Uiso 1 1 calc R
H42C H 0.9677 -0.2611 1.1513 0.117 Uiso 1 1 calc R
P1 P 0.99831(8) -0.13053(6) 1.2088(2) 0.0273(4) Uani 1 1 d .
F1 F 0.9672(3) -0.14822(17) 1.0428(5) 0.0555(12) Uani 1 1 d .
F2 F 1.0284(3) -0.11198(19) 1.3758(5) 0.0668(15) Uani 1 1 d .
F3 F 0.9728(2) -0.18243(14) 1.2787(5) 0.0476(11) Uani 1 1 d .
F4 F 0.9198(2) -0.10787(17) 1.2418(7) 0.0653(15) Uani 1 1 d .
F5 F 1.0238(2) -0.07889(13) 1.1372(4) 0.0386(9) Uani 1 1 d .
F6 F 1.0773(2) -0.15350(16) 1.1781(6) 0.0547(12) Uani 1 1 d .
P2 P 0.53077(9) -0.15172(6) 1.8171(2) 0.0340(4) Uani 1 1 d .
F7 F 0.5080(2) -0.18732(15) 1.6739(5) 0.0490(11) Uani 1 1 d .
F8 F 0.5558(2) -0.11675(16) 1.9576(5) 0.0518(12) Uani 1 1 d .
F9 F 0.6011(2) -0.18592(16) 1.8540(5) 0.0452(10) Uani 1 1 d .
F10 F 0.4849(2) -0.18563(16) 1.9294(5) 0.0520(11) Uani 1 1 d .
F11 F 0.4612(3) -0.11797(17) 1.7807(7) 0.0664(14) Uani 1 1 d .
F12 F 0.5789(2) -0.11809(15) 1.7055(5) 0.0467(11) Uani 1 1 d .

loop_
_atom_site_aniso_label
_atom_site_aniso_U_11
_atom_site_aniso_U_22
_atom_site_aniso_U_33
_atom_site_aniso_U_23
_atom_site_aniso_U_13
_atom_site_aniso_U_12
Co1 0.0152(5) 0.0166(5) 0.0142(5) -0.0017(4) 0.0013(3) 0.0001(4)
N1 0.018(2) 0.020(2) 0.022(3) 0.001(2) 0.0021(19) -0.0003(19)
N2 0.016(2) 0.026(3) 0.014(2) 0.000(2) 0.0004(19) 0.0007(19)
N3 0.019(2) 0.021(2) 0.021(3) -0.004(2) -0.0003(19) -0.0011(19)
N4 0.033(3) 0.021(3) 0.029(3) 0.001(2) 0.008(2) 0.000(2)
C1 0.023(3) 0.018(3) 0.019(3) 0.005(2) 0.001(2) -0.001(2)
C2 0.025(3) 0.027(3) 0.016(3) 0.005(2) 0.002(2) -0.002(2)
C3 0.018(3) 0.030(3) 0.018(3) 0.002(2) 0.004(2) 0.000(2)
C4 0.017(3) 0.023(3) 0.015(3) -0.001(2) 0.000(2) 0.002(2)
C5 0.013(3) 0.021(3) 0.017(3) 0.005(2) -0.001(2) 0.002(2)
C6 0.014(3) 0.022(3) 0.012(3) -0.004(2) 0.003(2) 0.003(2)
C7 0.014(3) 0.022(3) 0.017(3) -0.001(2) 0.000(2) 0.001(2)
C8 0.013(3) 0.024(3) 0.021(3) 0.003(2) 0.000(2) 0.000(2)
C9 0.015(3) 0.026(3) 0.013(3) 0.001(2) 0.002(2) -0.002(2)
C10 0.017(3) 0.021(3) 0.014(3) -0.003(2) -0.001(2) -0.004(2)
C11 0.013(3) 0.024(3) 0.015(3) -0.003(2) 0.002(2) -0.001(2)
C12 0.021(3) 0.026(3) 0.017(3) -0.004(2) 0.003(2) -0.001(2)
C13 0.024(3) 0.031(3) 0.016(3) -0.005(2) 0.005(2) -0.002(2)
C14 0.022(3) 0.031(3) 0.026(3) -0.014(3) 0.006(2) 0.001(2)
C15 0.028(3) 0.020(3) 0.025(3) -0.008(2) 0.004(3) 0.003(2)
C16 0.029(3) 0.022(3) 0.027(3) 0.004(3) 0.005(3) 0.000(3)
C17 0.022(3) 0.026(3) 0.028(3) -0.001(3) 0.008(2) -0.003(2)
C18 0.019(3) 0.025(3) 0.015(3) 0.001(2) -0.001(2) -0.002(2)
C19 0.021(3) 0.023(3) 0.029(3) 0.002(3) 0.010(2) -0.001(2)
C20 0.030(3) 0.029(3) 0.034(4) 0.002(3) 0.007(3) 0.006(3)
N5 0.023(3) 0.021(3) 0.020(3) -0.008(2) 0.010(2) -0.003(2)
N6 0.014(2) 0.025(3) 0.016(2) -0.0053(19) -0.0048(18) -0.0040(19)
N7 0.018(2) 0.018(2) 0.016(2) 0.0022(19) 0.0011(18) 0.0002(19)
N8 0.046(4) 0.026(3) 0.049(4) 0.003(3) -0.012(3) 0.009(3)
C21 0.025(3) 0.024(3) 0.022(3) -0.007(2) 0.008(2) -0.006(2)
C22 0.022(3) 0.034(4) 0.029(4) -0.010(3) 0.000(3) -0.008(3)
C23 0.017(3) 0.045(4) 0.028(3) -0.010(3) -0.007(2) 0.003(3)
C24 0.023(3) 0.029(3) 0.028(3) -0.007(3) -0.002(2) 0.005(3)
C25 0.019(3) 0.025(3) 0.021(3) -0.006(2) 0.002(2) 0.000(2)
C26 0.013(3) 0.029(3) 0.017(3) 0.000(2) -0.001(2) 0.003(2)
C27 0.015(3) 0.023(3) 0.026(3) -0.004(2) -0.003(2) 0.001(2)
C28 0.021(3) 0.023(3) 0.024(3) 0.002(2) 0.004(2) 0.002(2)
C29 0.017(3) 0.019(3) 0.024(3) -0.003(2) -0.001(2) -0.002(2)
C30 0.016(3) 0.023(3) 0.021(3) 0.001(2) 0.004(2) 0.002(2)
C31 0.021(3) 0.018(3) 0.017(3) 0.002(2) 0.004(2) 0.005(2)
C32 0.020(3) 0.021(3) 0.032(3) 0.000(3) -0.001(3) -0.001(2)
C33 0.018(3) 0.032(3) 0.033(4) -0.003(3) -0.010(3) -0.003(3)
C34 0.017(3) 0.031(3) 0.027(3) 0.006(3) -0.002(2) 0.007(2)
C35 0.025(3) 0.018(3) 0.021(3) 0.002(2) 0.006(2) 0.003(2)
C36 0.050(4) 0.026(4) 0.056(5) 0.004(3) 0.005(4) -0.006(3)
C37 0.039(4) 0.025(3) 0.043(4) 0.000(3) 0.001(3) -0.003(3)
C38 0.020(3) 0.020(3) 0.024(3) 0.001(2) -0.007(2) 0.001(2)
C39 0.031(4) 0.030(4) 0.045(4) 0.000(3) -0.013(3) 0.007(3)
C40 0.038(4) 0.028(4) 0.055(5) 0.001(3) -0.012(3) 0.001(3)
O1 0.062(3) 0.044(3) 0.054(3) 0.011(3) -0.008(3) -0.010(3)
C41 0.058(5) 0.047(5) 0.070(6) 0.001(4) 0.005(4) 0.005(4)
O2 0.052(3) 0.045(3) 0.065(4) -0.008(3) -0.007(3) 0.017(3)
C42 0.118(9) 0.047(5) 0.063(6) -0.014(5) -0.048(6) 0.021(5)
P1 0.0228(8) 0.0239(8) 0.0355(9) -0.0002(7) 0.0035(7) 0.0001(6)
F1 0.065(3) 0.058(3) 0.043(3) -0.004(2) -0.001(2) -0.022(2)
F2 0.089(4) 0.076(3) 0.035(3) -0.006(2) 0.001(2) -0.035(3)
F3 0.052(2) 0.030(2) 0.064(3) 0.008(2) 0.025(2) -0.0014(18)
F4 0.040(2) 0.042(3) 0.118(4) 0.007(3) 0.038(3) 0.010(2)
F5 0.048(2) 0.026(2) 0.043(2) 0.0022(17) 0.0148(18) -0.0024(17)
F6 0.030(2) 0.047(3) 0.089(4) 0.019(2) 0.020(2) 0.0136(19)
P2 0.0285(9) 0.0315(9) 0.0426(11) -0.0060(8) 0.0074(7) -0.0040(7)
F7 0.063(3) 0.033(2) 0.050(3) -0.0089(19) -0.008(2) -0.005(2)
F8 0.059(3) 0.052(3) 0.047(3) -0.016(2) 0.019(2) -0.021(2)
F9 0.030(2) 0.052(3) 0.054(3) 0.007(2) 0.0060(18) 0.0059(18)
F10 0.053(3) 0.045(3) 0.061(3) -0.003(2) 0.026(2) -0.013(2)
F11 0.048(3) 0.049(3) 0.101(4) -0.007(3) -0.006(3) 0.010(2)
F12 0.067(3) 0.034(2) 0.041(2) 0.0014(18) 0.017(2) -0.009(2)

loop_
_atom_type_symbol
_atom_type_description
_atom_type_scat_dispersion_real
_atom_type_scat_dispersion_imag
_atom_type_scat_source
C C 0.0181 0.0091 'International Tables Vol C Tables 4.2.6.8 and 6.1.1.4'
H H 0.0000 0.0000 'International Tables Vol C Tables 4.2.6.8 and 6.1.1.4'
N N 0.0311 0.0180 'International Tables Vol C Tables 4.2.6.8 and 6.1.1.4'
O O 0.0492 0.0322 'International Tables Vol C Tables 4.2.6.8 and 6.1.1.4'
F F 0.0727 0.0534 'International Tables Vol C Tables 4.2.6.8 and 6.1.1.4'
P P 0.2955 0.4335 'International Tables Vol C Tables 4.2.6.8 and 6.1.1.4'
Co Co -2.3653 3.6143 'International Tables Vol C Tables 4.2.6.8 and 6.1.1.4'

loop_
_geom_angle_atom_site_label_1
_geom_angle_atom_site_label_2
_geom_angle_atom_site_label_3
_geom_angle
N6 Co1 N2 178.62(18)
N6 Co1 N5 80.53(18)
N2 Co1 N5 98.45(19)
N6 Co1 N7 80.67(18)
N2 Co1 N7 100.34(18)
N5 Co1 N7 161.2(2)
N6 Co1 N3 100.42(19)
N2 Co1 N3 78.61(18)
N5 Co1 N3 89.93(18)
N7 Co1 N3 93.14(18)
N6 Co1 N1 102.81(19)
N2 Co1 N1 78.17(18)
N5 Co1 N1 93.89(18)
N7 Co1 N1 90.57(18)
N3 Co1 N1 156.78(19)
C1 N1 C5 118.2(5)
C1 N1 Co1 128.6(4)
C5 N1 Co1 113.2(4)
C10 N2 C6 118.9(5)
C10 N2 Co1 120.7(4)
C6 N2 Co1 120.5(4)
C15 N3 C11 118.5(5)
C15 N3 Co1 128.9(4)
C11 N3 Co1 112.7(4)
C20 N4 C16 115.8(5)
N1 C1 C2 122.9(5)
C3 C2 C1 118.6(5)
C2 C3 C4 119.5(5)
C5 C4 C3 117.9(5)
N1 C5 C4 122.8(5)
N1 C5 C6 114.5(5)
C4 C5 C6 122.7(5)
N2 C6 C7 121.3(5)
N2 C6 C5 113.5(5)
C7 C6 C5 125.2(5)
C6 C7 C8 120.0(5)
C9 C8 C7 118.1(5)
C9 C8 C18 120.9(5)
C7 C8 C18 121.0(5)
C10 C9 C8 119.4(5)
N2 C10 C9 122.4(5)
N2 C10 C11 113.1(5)
C9 C10 C11 124.5(5)
N3 C11 C12 122.5(5)
N3 C11 C10 115.0(5)
C12 C11 C10 122.5(5)
C11 C12 C13 117.7(5)
C14 C13 C12 119.8(6)
C13 C14 C15 119.1(5)
N3 C15 C14 122.4(6)
N4 C16 C17 124.3(6)
C16 C17 C18 119.4(5)
C17 C18 C19 117.0(5)
C17 C18 C8 121.6(5)
C19 C18 C8 121.4(5)
C20 C19 C18 119.4(5)
N4 C20 C19 124.1(6)
C25 N5 C21 117.7(5)
C25 N5 Co1 114.6(4)
C21 N5 Co1 127.7(4)
C26 N6 C30 120.2(5)
C26 N6 Co1 120.1(4)
C30 N6 Co1 119.7(4)
C35 N7 C31 117.6(5)
C35 N7 Co1 128.4(4)
C31 N7 Co1 113.9(4)
C36 N8 C40 115.9(6)
N5 C21 C22 122.5(6)
C23 C22 C21 119.4(6)
C22 C23 C24 119.3(5)
C25 C24 C23 118.1(6)
N5 C25 C24 123.0(5)
N5 C25 C26 113.3(5)
C24 C25 C26 123.6(5)
N6 C26 C27 121.1(5)
N6 C26 C25 111.3(5)
C27 C26 C25 127.6(5)
C26 C27 C28 120.1(5)
C27 C28 C29 117.4(5)
C27 C28 C38 121.9(5)
C29 C28 C38 120.7(5)
C30 C29 C28 120.0(5)
N6 C30 C29 121.3(5)
N6 C30 C31 111.8(5)
C29 C30 C31 126.9(5)
N7 C31 C32 123.0(5)
N7 C31 C30 113.5(5)
C32 C31 C30 123.4(5)
C33 C32 C31 117.8(5)
C34 C33 C32 120.8(5)
C33 C34 C35 118.7(5)
N7 C35 C34 122.1(5)
N8 C36 C37 124.8(7)
C36 C37 C38 118.9(7)
C39 C38 C37 116.7(6)
C39 C38 C28 122.5(5)
C37 C38 C28 120.8(5)
C40 C39 C38 119.6(6)
N8 C40 C39 124.0(7)
F1 P1 F4 90.0(3)
F1 P1 F5 90.3(2)
F4 P1 F5 91.2(2)
F1 P1 F3 89.2(2)
F4 P1 F3 89.0(2)
F5 P1 F3 179.4(2)
F1 P1 F2 179.0(3)
F4 P1 F2 89.1(3)
F5 P1 F2 89.4(2)
F3 P1 F2 91.2(3)
F1 P1 F6 90.7(3)
F4 P1 F6 179.2(3)
F5 P1 F6 89.2(2)
F3 P1 F6 90.6(2)
F2 P1 F6 90.2(3)
F11 P2 F8 90.4(3)
F11 P2 F9 179.9(3)
F8 P2 F9 89.6(3)
F11 P2 F10 90.5(3)
F8 P2 F10 90.4(2)
F9 P2 F10 89.5(2)
F11 P2 F7 91.1(3)
F8 P2 F7 178.2(3)
F9 P2 F7 89.0(2)
F10 P2 F7 90.7(2)
F11 P2 F12 90.9(3)
F8 P2 F12 89.2(2)
F9 P2 F12 89.2(2)
F10 P2 F12 178.6(3)
F7 P2 F12 89.7(2)

loop_
_geom_bond_atom_site_label_1
_geom_bond_atom_site_label_2
_geom_bond_distance
Co1 N6 1.877(5)
Co1 N2 1.940(5)
Co1 N5 1.998(5)
Co1 N7 2.013(4)
Co1 N3 2.146(5)
Co1 N1 2.153(5)
N1 C1 1.342(7)
N1 C5 1.345(7)
N2 C10 1.355(7)
N2 C6 1.363(7)
N3 C15 1.340(7)
N3 C11 1.352(7)
N4 C20 1.340(8)
N4 C16 1.343(8)
C1 C2 1.384(8)
C2 C3 1.383(8)
C3 C4 1.395(8)
C4 C5 1.393(8)
C5 C6 1.484(7)
C6 C7 1.370(8)
C7 C8 1.405(8)
C8 C9 1.397(8)
C8 C18 1.491(8)
C9 C10 1.367(8)
C10 C11 1.491(7)
C11 C12 1.395(8)
C12 C13 1.400(8)
C13 C14 1.369(9)
C14 C15 1.388(9)
C16 C17 1.376(8)
C17 C18 1.383(8)
C18 C19 1.401(8)
C19 C20 1.372(9)
N5 C25 1.351(7)
N5 C21 1.354(7)
N6 C26 1.353(7)
N6 C30 1.359(7)
N7 C35 1.350(7)
N7 C31 1.358(7)
N8 C36 1.332(9)
N8 C40 1.338(9)
C21 C22 1.382(9)
C22 C23 1.360(9)
C23 C24 1.413(9)
C24 C25 1.374(8)
C25 C26 1.479(8)
C26 C27 1.372(8)
C27 C28 1.410(8)
C28 C29 1.412(8)
C28 C38 1.483(8)
C29 C30 1.365(8)
C30 C31 1.472(8)
C31 C32 1.386(8)
C32 C33 1.372(8)
C33 C34 1.370(9)
C34 C35 1.392(8)
C36 C37 1.374(10)
C37 C38 1.397(9)
C38 C39 1.394(8)
C39 C40 1.373(9)
O1 C41 1.382(10)
O2 C42 1.410(10)
P1 F1 1.584(5)
P1 F4 1.589(4)
P1 F5 1.593(4)
P1 F3 1.594(4)
P1 F2 1.594(5)
P1 F6 1.596(4)
P2 F11 1.570(5)
P2 F8 1.579(4)
P2 F9 1.589(4)
P2 F10 1.597(4)
P2 F7 1.598(4)
P2 F12 1.611(4)
